data_7718241
loop_
_publ_author_name
'Mart&#xed;n, M Trinidad'
'Carrasco, Carlos J.'
'Santamar&#xed;a, Nazaret'
'Maya, Celia'
'Prieto, Auxiliadora'
'Galindo, Agust&#xed;n'
'Nicasio, M. Carmen'

_publ_section_title
;
 Low-coordinate bis-phosphine and monophosphine Ni(0) complexes: synthesis
 and reactivity in C-S cross-coupling.
;
_journal_issue 6
_journal_name_full 'Dalton transactions (Cambridge, England : 2003)'
_journal_page_first 2645
_journal_page_last 2653
_journal_paper_doi 10.1039/d4dt03375b
_journal_volume 54
_journal_year 2025
_chemical_formula_moiety 'C32 H45 Ni O P Si2, 1[C4H10O]'
_chemical_formula_sum 'C36 H55 Ni O2 P Si2'
_chemical_formula_weight 665.66
_space_group_crystal_system monoclinic
_space_group_IT_number 14
_space_group_name_Hall '-P 2yn'
_space_group_name_H-M_alt 'P 1 21/n 1'
_atom_sites_solution_hydrogens geom
_audit_creation_date 2024-11-22
_audit_creation_method
;
Olex2 1.5
(compiled 2024.02.16 svn.r378c4104 for OlexSys, GUI svn.r6928)
;
_audit_update_record
;
2024-11-25 deposited with the CCDC.	2025-01-03 downloaded from the CCDC.
;
_cell_angle_alpha 90
_cell_angle_beta 112.336(8)
_cell_angle_gamma 90
_cell_formula_units_Z 4
_cell_length_a 12.527(3)
_cell_length_b 23.642(6)
_cell_length_c 14.134(3)
_cell_measurement_reflns_used 9383
_cell_measurement_temperature 100
_cell_measurement_theta_max 21.11
_cell_measurement_theta_min 2.38
_cell_volume 3871.9(16)
_computing_molecular_graphics 'Olex2 1.5 (Dolomanov et al., 2009)'
_computing_publication_material 'Olex2 1.5 (Dolomanov et al., 2009)'
_computing_structure_refinement 'SHELXL 2019/3 (Sheldrick, 2015)'
_computing_structure_solution 'SHELXT 2018/2 (Sheldrick, 2018)'
_diffrn_ambient_temperature 100
_diffrn_measured_fraction_theta_full 0.998
_diffrn_measured_fraction_theta_max 0.998
_diffrn_measurement_device_type 'Bruker APEX-II CCD'
_diffrn_measurement_method '\f and \w scans'
_diffrn_radiation_type AgK\a
_diffrn_radiation_wavelength 0.56086
_diffrn_reflns_av_R_equivalents 0.1256
_diffrn_reflns_av_unetI/netI 0.0306
_diffrn_reflns_Laue_measured_fraction_full 0.998
_diffrn_reflns_Laue_measured_fraction_max 0.998
_diffrn_reflns_limit_h_max 15
_diffrn_reflns_limit_h_min -15
_diffrn_reflns_limit_k_max 29
_diffrn_reflns_limit_k_min -29
_diffrn_reflns_limit_l_max 17
_diffrn_reflns_limit_l_min -17
_diffrn_reflns_number 208312
_diffrn_reflns_point_group_measured_fraction_full 0.998
_diffrn_reflns_point_group_measured_fraction_max 0.998
_diffrn_reflns_theta_full 19.665
_diffrn_reflns_theta_max 20.499
_diffrn_reflns_theta_min 1.405
_diffrn_standards_number 0
_exptl_absorpt_coefficient_mu 0.332
_exptl_absorpt_correction_T_max 0.7285
_exptl_absorpt_correction_T_min 0.6682
_exptl_absorpt_correction_type multi-scan
_exptl_absorpt_process_details
;
SADABS-2016/2 (Bruker,2016/2) was used for absorption correction.
wR2(int) was 0.1160 before and 0.0859 after correction.
The Ratio of minimum to maximum transmission is 0.9172.
The \l/2 correction factor is Not present.
;
_exptl_crystal_colour yellow
_exptl_crystal_colour_primary yellow
_exptl_crystal_density_diffrn 1.142
_exptl_crystal_description prism
_exptl_crystal_F_000 1432
_exptl_crystal_size_max 0.21
_exptl_crystal_size_mid 0.12
_exptl_crystal_size_min 0.08
_refine_diff_density_max 0.299
_refine_diff_density_min -0.339
_refine_diff_density_rms 0.056
_refine_ls_extinction_method none
_refine_ls_goodness_of_fit_ref 1.052
_refine_ls_hydrogen_treatment constr
_refine_ls_matrix_type full
_refine_ls_number_parameters 377
_refine_ls_number_reflns 7899
_refine_ls_number_restraints 0
_refine_ls_restrained_S_all 1.052
_refine_ls_R_factor_all 0.0428
_refine_ls_R_factor_gt 0.0347
_refine_ls_shift/su_max 0.003
_refine_ls_shift/su_mean 0.000
_refine_ls_structure_factor_coef Fsqd
_refine_ls_weighting_details 'w=1/[\s^2^(Fo^2^)+(0.0461P)^2^+1.7341P] where P=(Fo^2^+2Fc^2^)/3'
_refine_ls_weighting_scheme calc
_refine_ls_wR_factor_gt 0.0872
_refine_ls_wR_factor_ref 0.0913
_reflns_Friedel_coverage 0.000
_reflns_number_gt 6730
_reflns_number_total 7899
_reflns_threshold_expression 'I > 2\s(I)'
_cod_data_source_file d4dt03375b3.cif
_cod_data_source_block 6
_cod_original_cell_volume 3871.7(16)
_cod_database_code 7718241
_shelx_shelxl_version_number 2019/3
_shelx_space_group_comment
;
The symmetry employed for this shelxl refinement is uniquely defined
by the following loop, which should always be used as a source of
symmetry information in preference to the above space-group names.
They are only intended as comments.
;
_shelx_estimated_absorpt_t_max 0.974
_shelx_estimated_absorpt_t_min 0.934
_olex2_refinement_description
;
1. Fixed Uiso
 At 1.2 times of:
  All C(H) groups, All C(H,H) groups
 At 1.5 times of:
  All C(H,H,H) groups
2. Others
 Sof(C30B)=Sof(H30D)=Sof(H30E)=Sof(H30F)=Sof(C29B)=Sof(H29D)=Sof(H29E)=
 Sof(H29F)=Sof(Si1A)=Sof(O1A)=Sof(Si2A)=Sof(C28A)=Sof(H28D)=Sof(H28E)=Sof(H28F)=
 Sof(C27A)=Sof(H27D)=Sof(H27E)=Sof(H27F)=1-FVAR(1)
 Sof(Si1)=Sof(Si2)=Sof(O1)=Sof(C27)=Sof(H27A)=Sof(H27B)=Sof(H27C)=Sof(C28)=
 Sof(H28A)=Sof(H28B)=Sof(H28C)=Sof(C29A)=Sof(H29A)=Sof(H29B)=Sof(H29C)=
 Sof(C30A)=Sof(H30A)=Sof(H30B)=Sof(H30C)=FVAR(1)
3.a Ternary CH refined with riding coordinates:
 C26(H26), C31(H31)
3.b Secondary CH2 refined with riding coordinates:
 C25(H25A,H25B), C32(H32A,H32B)
3.c Aromatic/amide H refined with riding coordinates:
 C3(H3), C4(H4), C5(H5), C9(H9), C10(H10), C11(H11), C17(H17), C18(H18),
 C19(H19)
3.d Idealised Me refined as rotating group:
 C13(H13A,H13B,H13C), C14(H14A,H14B,H14C), C21(H21A,H21B,H21C), C22(H22A,H22B,
 H22C), C23(H23A,H23B,H23C), C24(H24A,H24B,H24C), C27(H27A,H27B,H27C), C28(H28A,
 H28B,H28C), C29A(H29A,H29B,H29C), C30A(H30A,H30B,H30C), C30B(H30D,H30E,H30F),
 C29B(H29D,H29E,H29F), C28A(H28D,H28E,H28F), C27A(H27D,H27E,H27F)
;
_smtbx_masks_void_probe_radius 1.2
_smtbx_masks_void_truncation_radius 1.2
_olex2_submission_special_instructions 'No special instructions were received'

loop_
_space_group_symop_operation_xyz
'x, y, z'
'-x+1/2, y+1/2, -z+1/2'
'-x, -y, -z'
'x-1/2, -y-1/2, z-1/2'

loop_
_atom_site_label
_atom_site_type_symbol
_atom_site_fract_x
_atom_site_fract_y
_atom_site_fract_z
_atom_site_U_iso_or_equiv
_atom_site_adp_type
_atom_site_occupancy
_atom_site_site_symmetry_order
_atom_site_calc_flag
_atom_site_refinement_flags_posn
_atom_site_refinement_flags_adp
_atom_site_refinement_flags_occupancy
_atom_site_disorder_assembly
_atom_site_disorder_group
Ni1 Ni 0.48975(2) 0.76263(2) 0.75656(2) 0.01602(7) Uani 1 1 d . . . . .
P1 P 0.57192(4) 0.68062(2) 0.77261(3) 0.01505(10) Uani 1 1 d . . . . .
Si1 Si 0.43928(7) 0.85394(8) 0.90512(10) 0.0317(4) Uani 0.872(6) 1 d . . P A 1
Si2 Si 0.23851(11) 0.80480(7) 0.73616(11) 0.0225(3) Uani 0.872(6) 1 d . . P A 1
O1 O 0.30171(18) 0.84960(11) 0.83028(19) 0.0268(5) Uani 0.872(6) 1 d . . P A 1
C1 C 0.60292(14) 0.65495(7) 0.66084(13) 0.0147(3) Uani 1 1 d . . . . .
C2 C 0.56288(14) 0.60362(7) 0.60702(13) 0.0155(3) Uani 1 1 d . . . . .
C3 C 0.58496(15) 0.59147(8) 0.51940(13) 0.0191(4) Uani 1 1 d . . . . .
H3 H 0.558041 0.556868 0.484229 0.023 Uiso 1 1 calc R U . . .
C4 C 0.64533(16) 0.62889(8) 0.48286(14) 0.0221(4) Uani 1 1 d . . . . .
H4 H 0.658385 0.620540 0.422391 0.026 Uiso 1 1 calc R U . . .
C5 C 0.68618(16) 0.67846(8) 0.53561(14) 0.0216(4) Uani 1 1 d . . . . .
H5 H 0.727921 0.704141 0.510915 0.026 Uiso 1 1 calc R U . . .
C6 C 0.66779(15) 0.69181(7) 0.62410(13) 0.0173(4) Uani 1 1 d . . . . .
C7 C 0.49853(15) 0.55869(7) 0.63841(13) 0.0160(3) Uani 1 1 d . . . . .
C8 C 0.55936(17) 0.51727(8) 0.71001(14) 0.0219(4) Uani 1 1 d . . . . .
C9 C 0.49807(19) 0.47680(8) 0.73998(14) 0.0265(4) Uani 1 1 d . . . . .
H9 H 0.538891 0.449117 0.789131 0.032 Uiso 1 1 calc R U . . .
C10 C 0.37875(19) 0.47610(8) 0.69954(15) 0.0279(4) Uani 1 1 d . . . . .
H10 H 0.337916 0.449137 0.722696 0.033 Uiso 1 1 calc R U . . .
C11 C 0.31938(18) 0.51502(8) 0.62506(15) 0.0251(4) Uani 1 1 d . . . . .
H11 H 0.237489 0.513553 0.595248 0.030 Uiso 1 1 calc R U . . .
C12 C 0.37761(16) 0.55644(8) 0.59288(14) 0.0196(4) Uani 1 1 d . . . . .
C13 C 0.68987(18) 0.51575(9) 0.75299(16) 0.0310(5) Uani 1 1 d . . . . .
H13A H 0.716831 0.504499 0.699105 0.046 Uiso 1 1 calc R U . . .
H13B H 0.717268 0.488397 0.809228 0.046 Uiso 1 1 calc R U . . .
H13C H 0.720072 0.553370 0.778495 0.046 Uiso 1 1 calc R U . . .
C14 C 0.30940(17) 0.59722(8) 0.50998(15) 0.0264(4) Uani 1 1 d . . . . .
H14A H 0.356966 0.630405 0.511670 0.040 Uiso 1 1 calc R U . . .
H14B H 0.240166 0.609119 0.521155 0.040 Uiso 1 1 calc R U . . .
H14C H 0.286713 0.578642 0.443211 0.040 Uiso 1 1 calc R U . . .
C15 C 0.72873(17) 0.74408(8) 0.67909(14) 0.0223(4) Uani 1 1 d . . . . .
C16 C 0.68167(18) 0.79792(8) 0.65011(15) 0.0262(4) Uani 1 1 d . . . . .
C17 C 0.7451(2) 0.84541(9) 0.70117(17) 0.0339(5) Uani 1 1 d . . . . .
H17 H 0.713561 0.882189 0.682550 0.041 Uiso 1 1 calc R U . . .
C18 C 0.8524(2) 0.83927(10) 0.77776(17) 0.0364(5) Uani 1 1 d . . . . .
H18 H 0.893129 0.871640 0.813196 0.044 Uiso 1 1 calc R U . . .
C19 C 0.90099(19) 0.78635(10) 0.80329(16) 0.0338(5) Uani 1 1 d . . . . .
H19 H 0.975572 0.782582 0.855604 0.041 Uiso 1 1 calc R U . . .
C20 C 0.84171(17) 0.73820(9) 0.75304(15) 0.0270(4) Uani 1 1 d . . . . .
C21 C 0.5686(2) 0.80647(9) 0.56180(16) 0.0340(5) Uani 1 1 d . . . . .
H21A H 0.582951 0.814393 0.499629 0.051 Uiso 1 1 calc R U . . .
H21B H 0.527408 0.838414 0.576484 0.051 Uiso 1 1 calc R U . . .
H21C H 0.521590 0.772165 0.551767 0.051 Uiso 1 1 calc R U . . .
C22 C 0.90226(18) 0.68163(10) 0.77458(17) 0.0331(5) Uani 1 1 d . . . . .
H22A H 0.845761 0.651587 0.767247 0.050 Uiso 1 1 calc R U . . .
H22B H 0.960523 0.681372 0.844461 0.050 Uiso 1 1 calc R U . . .
H22C H 0.939774 0.675231 0.726003 0.050 Uiso 1 1 calc R U . . .
C23 C 0.48202(18) 0.62991(8) 0.80712(15) 0.0251(4) Uani 1 1 d . . . . .
H23A H 0.466537 0.644448 0.865579 0.038 Uiso 1 1 calc R U . . .
H23B H 0.522558 0.593633 0.825401 0.038 Uiso 1 1 calc R U . . .
H23C H 0.408907 0.624535 0.748809 0.038 Uiso 1 1 calc R U . . .
C24 C 0.70650(17) 0.66838(8) 0.88337(14) 0.0243(4) Uani 1 1 d . . . . .
H24A H 0.764535 0.696105 0.883090 0.036 Uiso 1 1 calc R U . . .
H24B H 0.734776 0.630122 0.879660 0.036 Uiso 1 1 calc R U . . .
H24C H 0.692025 0.672376 0.946480 0.036 Uiso 1 1 calc R U . . .
C25 C 0.35445(16) 0.73655(8) 0.63515(14) 0.0239(4) Uani 1 1 d . . . . .
H25A H 0.365894 0.733356 0.569797 0.029 Uiso 1 1 calc R U . . .
H25B H 0.307782 0.705494 0.646709 0.029 Uiso 1 1 calc R U . . .
C26 C 0.33407(16) 0.79136(9) 0.66432(14) 0.0252(4) Uani 1 1 d . . . . .
H26 H 0.335592 0.822304 0.616610 0.030 Uiso 1 1 calc R U . A 1
C27 C 0.2083(7) 0.7402(3) 0.7893(6) 0.045(2) Uani 0.872(6) 1 d . . P A 1
H27A H 0.280676 0.720087 0.825986 0.067 Uiso 0.872(6) 1 calc R U P A 1
H27B H 0.157244 0.716292 0.734006 0.067 Uiso 0.872(6) 1 calc R U P A 1
H27C H 0.170572 0.749247 0.836792 0.067 Uiso 0.872(6) 1 calc R U P A 1
C28 C 0.0998(3) 0.83800(19) 0.6524(3) 0.0338(8) Uani 0.872(6) 1 d . . P A 1
H28A H 0.054181 0.847432 0.693198 0.051 Uiso 0.872(6) 1 calc R U P A 1
H28B H 0.056505 0.811482 0.598061 0.051 Uiso 0.872(6) 1 calc R U P A 1
H28C H 0.115890 0.872556 0.621814 0.051 Uiso 0.872(6) 1 calc R U P A 1
C29A C 0.4701(3) 0.8044(3) 1.0151(2) 0.0747(17) Uani 0.872(6) 1 d . . P A 1
H29A H 0.552154 0.806461 1.059232 0.112 Uiso 0.872(6) 1 calc R U P A 1
H29B H 0.450973 0.765657 0.989356 0.112 Uiso 0.872(6) 1 calc R U P A 1
H29C H 0.423434 0.814898 1.054422 0.112 Uiso 0.872(6) 1 calc R U P A 1
C30A C 0.4620(3) 0.9276(2) 0.9539(4) 0.096(2) Uani 0.872(6) 1 d . . P A 1
H30A H 0.408210 0.935996 0.987464 0.144 Uiso 0.872(6) 1 calc R U P A 1
H30B H 0.448294 0.953831 0.896800 0.144 Uiso 0.872(6) 1 calc R U P A 1
H30C H 0.541451 0.931930 1.003317 0.144 Uiso 0.872(6) 1 calc R U P A 1
C31 C 0.53414(16) 0.83601(8) 0.83429(15) 0.0238(4) Uani 1 1 d . . . . .
H31 H 0.551660 0.868034 0.796252 0.029 Uiso 1 1 calc R U . A 1
C32 C 0.62164(15) 0.79514(8) 0.87278(14) 0.0195(4) Uani 1 1 d . . . . .
H32A H 0.635056 0.779828 0.941556 0.023 Uiso 1 1 calc R U . . .
H32B H 0.693550 0.802001 0.860947 0.023 Uiso 1 1 calc R U . . .
C30B C 0.4732(18) 0.9473(8) 0.8918(16) 0.036(5) Uiso 0.128(6) 1 d . . P A 2
H30D H 0.552707 0.955503 0.937746 0.054 Uiso 0.128(6) 1 calc R U P A 2
H30E H 0.419557 0.964217 0.919217 0.054 Uiso 0.128(6) 1 calc R U P A 2
H30F H 0.458987 0.963151 0.823998 0.054 Uiso 0.128(6) 1 calc R U P A 2
C29B C 0.4823(18) 0.8420(9) 1.0149(15) 0.032(5) Uiso 0.128(6) 1 d . . P A 2
H29D H 0.461537 0.801793 1.008588 0.048 Uiso 0.128(6) 1 calc R U P A 2
H29E H 0.436386 0.862211 1.046828 0.048 Uiso 0.128(6) 1 calc R U P A 2
H29F H 0.564526 0.846093 1.057459 0.048 Uiso 0.128(6) 1 calc R U P A 2
Si1A Si 0.4520(5) 0.8730(3) 0.8815(5) 0.0200(15) Uiso 0.128(6) 1 d . . P A 2
O1A O 0.3124(14) 0.8640(6) 0.8097(12) 0.016(4) Uiso 0.128(6) 1 d . . P A 2
Si2A Si 0.2513(9) 0.8148(4) 0.7221(7) 0.023(2) Uiso 0.128(6) 1 d . . P A 2
C28A C 0.113(2) 0.8494(11) 0.635(2) 0.018(6) Uiso 0.128(6) 1 d . . P A 2
H28D H 0.129326 0.888217 0.620358 0.027 Uiso 0.128(6) 1 calc R U P A 2
H28E H 0.057870 0.849965 0.669055 0.027 Uiso 0.128(6) 1 calc R U P A 2
H28F H 0.080710 0.827939 0.571333 0.027 Uiso 0.128(6) 1 calc R U P A 2
C27A C 0.215(3) 0.7355(15) 0.797(3) 0.004(6) Uiso 0.128(6) 1 d . . P A 2
H27D H 0.200040 0.703705 0.748911 0.006 Uiso 0.128(6) 1 calc R U P A 2
H27E H 0.147529 0.741907 0.814194 0.006 Uiso 0.128(6) 1 calc R U P A 2
H27F H 0.282197 0.726882 0.858931 0.006 Uiso 0.128(6) 1 calc R U P A 2

loop_
_atom_site_aniso_label
_atom_site_aniso_U_11
_atom_site_aniso_U_22
_atom_site_aniso_U_33
_atom_site_aniso_U_23
_atom_site_aniso_U_13
_atom_site_aniso_U_12
Ni1 0.01577(12) 0.01457(12) 0.01558(12) -0.00421(8) 0.00354(9) 0.00133(8)
P1 0.0176(2) 0.0140(2) 0.0140(2) -0.00224(16) 0.00646(17) 0.00041(17)
Si1 0.0193(4) 0.0411(8) 0.0279(5) -0.0194(5) 0.0015(3) 0.0091(4)
Si2 0.0159(4) 0.0248(6) 0.0226(5) -0.0053(4) 0.0027(4) 0.0051(4)
O1 0.0204(9) 0.0280(13) 0.0282(11) -0.0091(10) 0.0048(8) 0.0069(9)
C1 0.0132(8) 0.0155(8) 0.0146(8) -0.0003(6) 0.0043(6) 0.0026(6)
C2 0.0147(8) 0.0147(8) 0.0157(8) 0.0002(7) 0.0043(7) 0.0025(6)
C3 0.0216(9) 0.0168(9) 0.0181(8) -0.0055(7) 0.0067(7) -0.0017(7)
C4 0.0261(10) 0.0247(10) 0.0183(9) -0.0048(7) 0.0116(8) -0.0026(8)
C5 0.0223(9) 0.0243(10) 0.0207(9) -0.0014(7) 0.0110(7) -0.0042(7)
C6 0.0167(8) 0.0179(9) 0.0162(8) -0.0021(7) 0.0051(7) -0.0009(7)
C7 0.0215(9) 0.0119(8) 0.0152(8) -0.0045(6) 0.0077(7) -0.0008(7)
C8 0.0315(10) 0.0150(9) 0.0182(9) -0.0036(7) 0.0085(8) 0.0021(8)
C9 0.0467(12) 0.0147(9) 0.0190(9) 0.0001(7) 0.0136(9) 0.0024(8)
C10 0.0443(12) 0.0178(9) 0.0304(11) -0.0045(8) 0.0243(10) -0.0083(9)
C11 0.0286(10) 0.0215(10) 0.0299(10) -0.0082(8) 0.0165(8) -0.0076(8)
C12 0.0234(9) 0.0162(9) 0.0199(9) -0.0053(7) 0.0093(7) -0.0019(7)
C13 0.0312(11) 0.0235(11) 0.0318(11) 0.0010(8) 0.0046(9) 0.0084(8)
C14 0.0205(9) 0.0246(10) 0.0285(10) -0.0007(8) 0.0030(8) -0.0027(8)
C15 0.0257(10) 0.0240(10) 0.0212(9) -0.0065(8) 0.0135(8) -0.0089(8)
C16 0.0371(11) 0.0224(10) 0.0238(10) -0.0026(8) 0.0168(9) -0.0079(8)
C17 0.0525(14) 0.0235(11) 0.0331(11) -0.0055(9) 0.0246(11) -0.0127(10)
C18 0.0459(13) 0.0383(13) 0.0306(11) -0.0157(10) 0.0209(10) -0.0255(11)
C19 0.0295(11) 0.0444(14) 0.0281(11) -0.0116(10) 0.0115(9) -0.0160(10)
C20 0.0249(10) 0.0352(11) 0.0234(10) -0.0086(8) 0.0118(8) -0.0102(8)
C21 0.0475(13) 0.0229(11) 0.0292(11) 0.0000(8) 0.0120(10) -0.0020(9)
C22 0.0215(10) 0.0442(13) 0.0303(11) -0.0087(10) 0.0063(9) -0.0021(9)
C23 0.0366(11) 0.0201(10) 0.0263(10) -0.0046(8) 0.0206(9) -0.0030(8)
C24 0.0284(10) 0.0235(10) 0.0170(9) -0.0007(7) 0.0040(8) 0.0075(8)
C25 0.0184(9) 0.0271(10) 0.0196(9) -0.0072(8) 0.0000(7) 0.0028(8)
C26 0.0214(9) 0.0261(10) 0.0188(9) -0.0046(8) -0.0030(7) 0.0047(8)
C27 0.038(3) 0.055(4) 0.042(3) -0.004(2) 0.016(2) 0.0085(19)
C28 0.0219(16) 0.036(2) 0.036(2) -0.0056(17) 0.0030(14) 0.0074(14)
C29A 0.0326(17) 0.164(5) 0.0321(16) 0.021(2) 0.0177(13) 0.032(2)
C30A 0.0309(17) 0.088(3) 0.137(5) -0.094(3) -0.003(2) 0.0119(18)
C31 0.0226(9) 0.0169(9) 0.0249(10) -0.0061(7) 0.0012(8) -0.0013(7)
C32 0.0170(8) 0.0188(9) 0.0203(9) -0.0085(7) 0.0044(7) -0.0015(7)

loop_
_atom_type_symbol
_atom_type_description
_atom_type_scat_dispersion_real
_atom_type_scat_dispersion_imag
_atom_type_scat_source
C C 0.0013 0.0009 'International Tables Vol C Tables 4.2.6.8 and 6.1.1.4'
H H 0.0000 0.0000 'International Tables Vol C Tables 4.2.6.8 and 6.1.1.4'
Ni Ni 0.3180 0.7278 'International Tables Vol C Tables 4.2.6.8 and 6.1.1.4'
O O 0.0058 0.0036 'International Tables Vol C Tables 4.2.6.8 and 6.1.1.4'
P P 0.0671 0.0586 'International Tables Vol C Tables 4.2.6.8 and 6.1.1.4'
Si Si 0.0532 0.0436 'International Tables Vol C Tables 4.2.6.8 and 6.1.1.4'

loop_
_geom_angle_atom_site_label_1
_geom_angle_atom_site_label_2
_geom_angle_atom_site_label_3
_geom_angle
_geom_angle_site_symmetry_1
_geom_angle_site_symmetry_3
_geom_angle_publ_flag
C25 Ni1 P1 91.61(6) . . ?
C25 Ni1 C26 41.29(8) . . ?
C25 Ni1 C31 134.63(8) . . ?
C26 Ni1 P1 132.56(6) . . ?
C26 Ni1 C31 93.52(8) . . ?
C31 Ni1 P1 133.76(6) . . ?
C32 Ni1 P1 92.68(5) . . ?
C32 Ni1 C25 175.20(8) . . ?
C32 Ni1 C26 134.63(8) . . ?
C32 Ni1 C31 41.12(7) . . ?
C1 P1 Ni1 116.48(6) . . ?
C23 P1 Ni1 107.32(7) . . ?
C23 P1 C1 111.04(8) . . ?
C23 P1 C24 97.35(10) . . ?
C24 P1 Ni1 118.44(6) . . ?
C24 P1 C1 104.57(8) . . ?
O1 Si1 C29A 109.30(17) . . ?
O1 Si1 C30A 105.81(13) . . ?
O1 Si1 C31 111.38(10) . . ?
C29A Si1 C31 109.32(14) . . ?
C30A Si1 C29A 109.0(2) . . ?
C30A Si1 C31 111.90(19) . . ?
O1 Si2 C26 109.73(12) . . ?
O1 Si2 C27 108.7(3) . . ?
O1 Si2 C28 106.73(15) . . ?
C27 Si2 C26 111.2(3) . . ?
C27 Si2 C28 109.2(3) . . ?
C28 Si2 C26 111.19(16) . . ?
Si1 O1 Si2 128.50(13) . . ?
C2 C1 P1 125.97(13) . . ?
C6 C1 P1 116.29(13) . . ?
C6 C1 C2 117.67(15) . . ?
C1 C2 C7 124.59(15) . . ?
C3 C2 C1 120.16(16) . . ?
C3 C2 C7 115.23(15) . . ?
C2 C3 H3 119.4 . . ?
C4 C3 C2 121.27(17) . . ?
C4 C3 H3 119.4 . . ?
C3 C4 H4 120.5 . . ?
C5 C4 C3 118.97(17) . . ?
C5 C4 H4 120.5 . . ?
C4 C5 H5 119.2 . . ?
C4 C5 C6 121.64(17) . . ?
C6 C5 H5 119.2 . . ?
C1 C6 C15 124.38(16) . . ?
C5 C6 C1 120.24(16) . . ?
C5 C6 C15 115.20(16) . . ?
C8 C7 C2 120.07(16) . . ?
C12 C7 C2 119.94(16) . . ?
C12 C7 C8 119.92(17) . . ?
C7 C8 C13 120.87(17) . . ?
C9 C8 C7 119.18(18) . . ?
C9 C8 C13 119.94(18) . . ?
C8 C9 H9 119.4 . . ?
C10 C9 C8 121.19(18) . . ?
C10 C9 H9 119.4 . . ?
C9 C10 H10 120.3 . . ?
C9 C10 C11 119.40(18) . . ?
C11 C10 H10 120.3 . . ?
C10 C11 H11 119.4 . . ?
C10 C11 C12 121.20(19) . . ?
C12 C11 H11 119.4 . . ?
C7 C12 C14 121.77(17) . . ?
C11 C12 C7 118.91(17) . . ?
C11 C12 C14 119.32(17) . . ?
C8 C13 H13A 109.5 . . ?
C8 C13 H13B 109.5 . . ?
C8 C13 H13C 109.5 . . ?
H13A C13 H13B 109.5 . . ?
H13A C13 H13C 109.5 . . ?
H13B C13 H13C 109.5 . . ?
C12 C14 H14A 109.5 . . ?
C12 C14 H14B 109.5 . . ?
C12 C14 H14C 109.5 . . ?
H14A C14 H14B 109.5 . . ?
H14A C14 H14C 109.5 . . ?
H14B C14 H14C 109.5 . . ?
C16 C15 C6 121.48(17) . . ?
C16 C15 C20 119.98(18) . . ?
C20 C15 C6 118.10(17) . . ?
C15 C16 C17 118.9(2) . . ?
C15 C16 C21 121.68(18) . . ?
C17 C16 C21 119.3(2) . . ?
C16 C17 H17 119.6 . . ?
C18 C17 C16 120.8(2) . . ?
C18 C17 H17 119.6 . . ?
C17 C18 H18 119.9 . . ?
C17 C18 C19 120.3(2) . . ?
C19 C18 H18 119.9 . . ?
C18 C19 H19 119.7 . . ?
C18 C19 C20 120.7(2) . . ?
C20 C19 H19 119.7 . . ?
C15 C20 C22 121.48(18) . . ?
C19 C20 C15 119.1(2) . . ?
C19 C20 C22 119.34(19) . . ?
C16 C21 H21A 109.5 . . ?
C16 C21 H21B 109.5 . . ?
C16 C21 H21C 109.5 . . ?
H21A C21 H21B 109.5 . . ?
H21A C21 H21C 109.5 . . ?
H21B C21 H21C 109.5 . . ?
C20 C22 H22A 109.5 . . ?
C20 C22 H22B 109.5 . . ?
C20 C22 H22C 109.5 . . ?
H22A C22 H22B 109.5 . . ?
H22A C22 H22C 109.5 . . ?
H22B C22 H22C 109.5 . . ?
P1 C23 H23A 109.5 . . ?
P1 C23 H23B 109.5 . . ?
P1 C23 H23C 109.5 . . ?
H23A C23 H23B 109.5 . . ?
H23A C23 H23C 109.5 . . ?
H23B C23 H23C 109.5 . . ?
P1 C24 H24A 109.5 . . ?
P1 C24 H24B 109.5 . . ?
P1 C24 H24C 109.5 . . ?
H24A C24 H24B 109.5 . . ?
H24A C24 H24C 109.5 . . ?
H24B C24 H24C 109.5 . . ?
Ni1 C25 H25A 116.7 . . ?
Ni1 C25 H25B 116.7 . . ?
H25A C25 H25B 113.7 . . ?
C26 C25 Ni1 69.78(10) . . ?
C26 C25 H25A 116.7 . . ?
C26 C25 H25B 116.7 . . ?
Ni1 C26 H26 115.0 . . ?
Si2 C26 Ni1 111.69(10) . . ?
Si2 C26 H26 115.0 . . ?
C25 C26 Ni1 68.92(11) . . ?
C25 C26 Si2 122.62(17) . . ?
C25 C26 H26 115.0 . . ?
C25 C26 Si2A 132.4(4) . . ?
Si2A C26 Ni1 115.6(4) . . ?
Si2 C27 H27A 109.5 . . ?
Si2 C27 H27B 109.5 . . ?
Si2 C27 H27C 109.5 . . ?
H27A C27 H27B 109.5 . . ?
H27A C27 H27C 109.5 . . ?
H27B C27 H27C 109.5 . . ?
Si2 C28 H28A 109.5 . . ?
Si2 C28 H28B 109.5 . . ?
Si2 C28 H28C 109.5 . . ?
H28A C28 H28B 109.5 . . ?
H28A C28 H28C 109.5 . . ?
H28B C28 H28C 109.5 . . ?
Si1 C29A H29A 109.5 . . ?
Si1 C29A H29B 109.5 . . ?
Si1 C29A H29C 109.5 . . ?
H29A C29A H29B 109.5 . . ?
H29A C29A H29C 109.5 . . ?
H29B C29A H29C 109.5 . . ?
Si1 C30A H30A 109.5 . . ?
Si1 C30A H30B 109.5 . . ?
Si1 C30A H30C 109.5 . . ?
H30A C30A H30B 109.5 . . ?
H30A C30A H30C 109.5 . . ?
H30B C30A H30C 109.5 . . ?
Ni1 C31 H31 115.5 . . ?
Si1 C31 Ni1 112.77(11) . . ?
Si1 C31 H31 115.5 . . ?
C32 C31 Ni1 68.43(10) . . ?
C32 C31 Si1 120.60(16) . . ?
C32 C31 H31 115.5 . . ?
C32 C31 Si1A 135.5(3) . . ?
Si1A C31 Ni1 125.7(3) . . ?
Ni1 C32 H32A 116.6 . . ?
Ni1 C32 H32B 116.6 . . ?
C31 C32 Ni1 70.45(10) . . ?
C31 C32 H32A 116.6 . . ?
C31 C32 H32B 116.6 . . ?
H32A C32 H32B 113.6 . . ?
H30D C30B H30E 109.5 . . ?
H30D C30B H30F 109.5 . . ?
H30E C30B H30F 109.5 . . ?
Si1A C30B H30D 109.5 . . ?
Si1A C30B H30E 109.5 . . ?
Si1A C30B H30F 109.5 . . ?
H29D C29B H29E 109.5 . . ?
H29D C29B H29F 109.5 . . ?
H29E C29B H29F 109.5 . . ?
Si1A C29B H29D 109.5 . . ?
Si1A C29B H29E 109.5 . . ?
Si1A C29B H29F 109.5 . . ?
C31 Si1A C30B 117.1(8) . . ?
C31 Si1A C29B 105.7(7) . . ?
C30B Si1A C29B 109.3(9) . . ?
O1A Si1A C31 110.7(6) . . ?
O1A Si1A C30B 105.4(9) . . ?
O1A Si1A C29B 108.6(8) . . ?
Si2A O1A Si1A 128.5(11) . . ?
C26 Si2A O1A 114.2(7) . . ?
C26 Si2A C28A 114.8(10) . . ?
C26 Si2A C27A 103.1(10) . . ?
O1A Si2A C28A 103.3(12) . . ?
O1A Si2A C27A 110.4(10) . . ?
C28A Si2A C27A 111.3(13) . . ?
Si2A C28A H28D 109.5 . . ?
Si2A C28A H28E 109.5 . . ?
Si2A C28A H28F 109.5 . . ?
H28D C28A H28E 109.5 . . ?
H28D C28A H28F 109.5 . . ?
H28E C28A H28F 109.5 . . ?
Si2A C27A H27D 109.5 . . ?
Si2A C27A H27E 109.5 . . ?
Si2A C27A H27F 109.5 . . ?
H27D C27A H27E 109.5 . . ?
H27D C27A H27F 109.5 . . ?
H27E C27A H27F 109.5 . . ?

loop_
_geom_bond_atom_site_label_1
_geom_bond_atom_site_label_2
_geom_bond_distance
_geom_bond_site_symmetry_2
_geom_bond_publ_flag
Ni1 P1 2.1662(7) . ?
Ni1 C25 1.9967(18) . ?
Ni1 C26 2.0080(19) . ?
Ni1 C31 2.0154(19) . ?
Ni1 C32 1.9890(18) . ?
P1 C1 1.8657(18) . ?
P1 C23 1.833(2) . ?
P1 C24 1.8359(19) . ?
Si1 O1 1.647(2) . ?
Si1 C29A 1.866(4) . ?
Si1 C30A 1.855(4) . ?
Si1 C31 1.870(2) . ?
Si2 O1 1.649(2) . ?
Si2 C26 1.868(3) . ?
Si2 C27 1.804(8) . ?
Si2 C28 1.864(4) . ?
C1 C2 1.419(2) . ?
C1 C6 1.418(2) . ?
C2 C3 1.398(2) . ?
C2 C7 1.499(2) . ?
C3 H3 0.9500 . ?
C3 C4 1.385(3) . ?
C4 H4 0.9500 . ?
C4 C5 1.379(3) . ?
C5 H5 0.9500 . ?
C5 C6 1.391(2) . ?
C6 C15 1.504(2) . ?
C7 C8 1.406(3) . ?
C7 C12 1.404(3) . ?
C8 C9 1.390(3) . ?
C8 C13 1.513(3) . ?
C9 H9 0.9500 . ?
C9 C10 1.383(3) . ?
C10 H10 0.9500 . ?
C10 C11 1.383(3) . ?
C11 H11 0.9500 . ?
C11 C12 1.396(3) . ?
C12 C14 1.507(3) . ?
C13 H13A 0.9800 . ?
C13 H13B 0.9800 . ?
C13 H13C 0.9800 . ?
C14 H14A 0.9800 . ?
C14 H14B 0.9800 . ?
C14 H14C 0.9800 . ?
C15 C16 1.397(3) . ?
C15 C20 1.411(3) . ?
C16 C17 1.406(3) . ?
C16 C21 1.504(3) . ?
C17 H17 0.9500 . ?
C17 C18 1.376(3) . ?
C18 H18 0.9500 . ?
C18 C19 1.378(4) . ?
C19 H19 0.9500 . ?
C19 C20 1.397(3) . ?
C20 C22 1.510(3) . ?
C21 H21A 0.9800 . ?
C21 H21B 0.9800 . ?
C21 H21C 0.9800 . ?
C22 H22A 0.9800 . ?
C22 H22B 0.9800 . ?
C22 H22C 0.9800 . ?
C23 H23A 0.9800 . ?
C23 H23B 0.9800 . ?
C23 H23C 0.9800 . ?
C24 H24A 0.9800 . ?
C24 H24B 0.9800 . ?
C24 H24C 0.9800 . ?
C25 H25A 0.9900 . ?
C25 H25B 0.9900 . ?
C25 C26 1.412(3) . ?
C26 H26 1.0000 . ?
C26 Si2A 1.641(10) . ?
C27 H27A 0.9800 . ?
C27 H27B 0.9800 . ?
C27 H27C 0.9800 . ?
C28 H28A 0.9800 . ?
C28 H28B 0.9800 . ?
C28 H28C 0.9800 . ?
C29A H29A 0.9800 . ?
C29A H29B 0.9800 . ?
C29A H29C 0.9800 . ?
C30A H30A 0.9800 . ?
C30A H30B 0.9800 . ?
C30A H30C 0.9800 . ?
C31 H31 1.0000 . ?
C31 C32 1.406(3) . ?
C31 Si1A 1.670(6) . ?
C32 H32A 0.9900 . ?
C32 H32B 0.9900 . ?
C30B H30D 0.9800 . ?
C30B H30E 0.9800 . ?
C30B H30F 0.9800 . ?
C30B Si1A 1.77(2) . ?
C29B H29D 0.9800 . ?
C29B H29E 0.9800 . ?
C29B H29F 0.9800 . ?
C29B Si1A 1.92(2) . ?
Si1A O1A 1.669(17) . ?
O1A Si2A 1.658(19) . ?
Si2A C28A 1.89(3) . ?
Si2A C27A 2.28(4) . ?
C28A H28D 0.9800 . ?
C28A H28E 0.9800 . ?
C28A H28F 0.9800 . ?
C27A H27D 0.9800 . ?
C27A H27E 0.9800 . ?
C27A H27F 0.9800 . ?

loop_
_geom_torsion_atom_site_label_1
_geom_torsion_atom_site_label_2
_geom_torsion_atom_site_label_3
_geom_torsion_atom_site_label_4
_geom_torsion
_geom_torsion_site_symmetry_1
_geom_torsion_site_symmetry_2
_geom_torsion_site_symmetry_3
_geom_torsion_site_symmetry_4
_geom_torsion_publ_flag
Ni1 P1 C1 C2 -122.61(14) . . . . ?
Ni1 P1 C1 C6 54.13(14) . . . . ?
Ni1 C25 C26 Si2 -102.91(14) . . . . ?
Ni1 C25 C26 Si2A -106.0(5) . . . . ?
Ni1 C26 Si2A O1A 54.0(8) . . . . ?
Ni1 C26 Si2A C28A 173.1(9) . . . . ?
Ni1 C26 Si2A C27A -65.7(10) . . . . ?
Ni1 C31 Si1A C30B -151.1(8) . . . . ?
Ni1 C31 Si1A C29B 87.0(7) . . . . ?
Ni1 C31 Si1A O1A -30.3(7) . . . . ?
P1 C1 C2 C3 174.97(13) . . . . ?
P1 C1 C2 C7 -6.6(2) . . . . ?
P1 C1 C6 C5 -174.25(14) . . . . ?
P1 C1 C6 C15 10.9(2) . . . . ?
Si1 C31 C32 Ni1 104.47(14) . . . . ?
O1 Si1 C31 Ni1 -50.22(16) . . . . ?
O1 Si1 C31 C32 -127.81(17) . . . . ?
O1 Si2 C26 Ni1 56.61(15) . . . . ?
O1 Si2 C26 C25 134.79(17) . . . . ?
C1 C2 C3 C4 -0.3(3) . . . . ?
C1 C2 C7 C8 -85.2(2) . . . . ?
C1 C2 C7 C12 97.6(2) . . . . ?
C1 C6 C15 C16 -101.1(2) . . . . ?
C1 C6 C15 C20 86.5(2) . . . . ?
C2 C1 C6 C5 2.8(2) . . . . ?
C2 C1 C6 C15 -172.12(17) . . . . ?
C2 C3 C4 C5 1.4(3) . . . . ?
C2 C7 C8 C9 178.44(16) . . . . ?
C2 C7 C8 C13 -2.6(3) . . . . ?
C2 C7 C12 C11 -178.52(16) . . . . ?
C2 C7 C12 C14 1.9(3) . . . . ?
C3 C2 C7 C8 93.3(2) . . . . ?
C3 C2 C7 C12 -83.8(2) . . . . ?
C3 C4 C5 C6 -0.3(3) . . . . ?
C4 C5 C6 C1 -1.8(3) . . . . ?
C4 C5 C6 C15 173.52(18) . . . . ?
C5 C6 C15 C16 83.8(2) . . . . ?
C5 C6 C15 C20 -88.6(2) . . . . ?
C6 C1 C2 C3 -1.7(2) . . . . ?
C6 C1 C2 C7 176.75(16) . . . . ?
C6 C15 C16 C17 -176.99(18) . . . . ?
C6 C15 C16 C21 -0.7(3) . . . . ?
C6 C15 C20 C19 178.48(17) . . . . ?
C6 C15 C20 C22 2.0(3) . . . . ?
C7 C2 C3 C4 -178.93(17) . . . . ?
C7 C8 C9 C10 1.0(3) . . . . ?
C8 C7 C12 C11 4.3(3) . . . . ?
C8 C7 C12 C14 -175.25(17) . . . . ?
C8 C9 C10 C11 2.5(3) . . . . ?
C9 C10 C11 C12 -2.6(3) . . . . ?
C10 C11 C12 C7 -0.8(3) . . . . ?
C10 C11 C12 C14 178.77(18) . . . . ?
C12 C7 C8 C9 -4.4(3) . . . . ?
C12 C7 C8 C13 174.51(17) . . . . ?
C13 C8 C9 C10 -177.96(18) . . . . ?
C15 C16 C17 C18 0.7(3) . . . . ?
C16 C15 C20 C19 6.0(3) . . . . ?
C16 C15 C20 C22 -170.47(18) . . . . ?
C16 C17 C18 C19 2.2(3) . . . . ?
C17 C18 C19 C20 -0.9(3) . . . . ?
C18 C19 C20 C15 -3.1(3) . . . . ?
C18 C19 C20 C22 173.4(2) . . . . ?
C20 C15 C16 C17 -4.7(3) . . . . ?
C20 C15 C16 C21 171.51(19) . . . . ?
C21 C16 C17 C18 -175.67(19) . . . . ?
C23 P1 C1 C2 0.63(18) . . . . ?
C23 P1 C1 C6 177.36(13) . . . . ?
C24 P1 C1 C2 104.61(16) . . . . ?
C24 P1 C1 C6 -78.66(15) . . . . ?
C25 C26 Si2A O1A 138.2(6) . . . . ?
C25 C26 Si2A C28A -102.8(10) . . . . ?
C25 C26 Si2A C27A 18.4(11) . . . . ?
C26 Si2 O1 Si1 -38.0(2) . . . . ?
C27 Si2 O1 Si1 83.8(4) . . . . ?
C27 Si2 C26 Ni1 -63.6(3) . . . . ?
C27 Si2 C26 C25 14.5(3) . . . . ?
C28 Si2 O1 Si1 -158.6(2) . . . . ?
C28 Si2 C26 Ni1 174.46(16) . . . . ?
C28 Si2 C26 C25 -107.4(2) . . . . ?
C29A Si1 O1 Si2 -85.8(3) . . . . ?
C29A Si1 C31 Ni1 70.68(19) . . . . ?
C29A Si1 C31 C32 -6.9(2) . . . . ?
C30A Si1 O1 Si2 156.9(3) . . . . ?
C30A Si1 C31 Ni1 -168.43(18) . . . . ?
C30A Si1 C31 C32 114.0(2) . . . . ?
C31 Si1 O1 Si2 35.1(3) . . . . ?
C31 Si1A O1A Si2A 15.5(12) . . . . ?
C32 C31 Si1A C30B 114.0(8) . . . . ?
C32 C31 Si1A C29B -7.9(8) . . . . ?
C32 C31 Si1A O1A -125.3(5) . . . . ?
C30B Si1A O1A Si2A 143.0(11) . . . . ?
C29B Si1A O1A Si2A -100.1(12) . . . . ?
Si1A C31 C32 Ni1 119.6(4) . . . . ?
Si1A O1A Si2A C26 -29.2(13) . . . . ?
Si1A O1A Si2A C28A -154.5(11) . . . . ?
Si1A O1A Si2A C27A 86.4(15) . . . . ?

loop_
_smtbx_masks_void_nr
_smtbx_masks_void_average_x
_smtbx_masks_void_average_y
_smtbx_masks_void_average_z
_smtbx_masks_void_volume
_smtbx_masks_void_count_electrons
_smtbx_masks_void_content
1 -0.717 0.000 0.500 535.7 103.8 '2 ether'
2 -0.983 0.500 0.000 535.7 103.8 '2 ether'
